data_2312502
loop_
_publ_author_name
'Makarova, Irina P.'
'Isakova, Natalia N.'
'Kalyukanov, Andrey I.'
'Gainutdinov, Radmir V.'
'Tolstikhina, Alla L.'
'Komornikov, Vladimir A.'

_publ_section_title
;
 Features of the crystal structure and surface of superprotonic conductor
 caesium hydrogen sulfate phosphate.
;
_journal_coeditor_code LO5120SUP1
_journal_issue 3
_journal_name_full 'Acta crystallographica Section B, Structural science, crystal engineering and materials'
_journal_paper_doi 10.1107/S2052520624003470
_journal_volume 80
_journal_year 2024
_chemical_compound_source 'synthesised by authors'
_chemical_formula_analytical 'Cs4 H5 O16 P S3'
_chemical_formula_iupac 'Cs4 H5 O16 P S3'
_chemical_formula_moiety 'Cs4 H5 O16 P S3'
_chemical_formula_structural 'Cs4 H5 O16 P S3'
_chemical_formula_sum 'Cs4 H5 O16 P S3'
_chemical_formula_weight 919.8
_space_group_IT_number 15
_space_group_name_Hall '-C 2yc'
_space_group_name_H-M_alt 'C 1 2/c 1'
_symmetry_cell_setting monoclinic
_symmetry_Int_Tables_number 15
_symmetry_space_group_name_Hall '-C 2yc'
_symmetry_space_group_name_H-M 'C 1 2/c 1'
_cell_angle_alpha 90
_cell_angle_beta 100.12(2)
_cell_angle_gamma 90
_cell_formula_units_Z 3
_cell_length_a 19.95(3)
_cell_length_b 7.856(9)
_cell_length_c 8.980(10)
_cell_measurement_reflns_used 1501
_cell_measurement_temperature 293
_cell_measurement_theta_max 41.94
_cell_measurement_theta_min 3.09
_cell_volume 1386(3)
_diffrn_ambient_temperature 293
_diffrn_detector MAR345n
_diffrn_measured_fraction_theta_full 0.98
_diffrn_measured_fraction_theta_max 0.98
_diffrn_measurement_device diffractometer
_diffrn_measurement_device_type MOND
_diffrn_measurement_method scans
_diffrn_radiation_monochromator 'PG(002)/PG(002) double monochromator'
_diffrn_radiation_probe neutron
_diffrn_radiation_source neutron
_diffrn_radiation_type neutron
_diffrn_radiation_wavelength 1.06
_diffrn_reflns_av_R_equivalents 0.0848
_diffrn_reflns_av_unetI/netI ' '
_diffrn_reflns_limit_h_max 24
_diffrn_reflns_limit_h_min -24
_diffrn_reflns_limit_k_max 5
_diffrn_reflns_limit_k_min -5
_diffrn_reflns_limit_l_max 10
_diffrn_reflns_limit_l_min -10
_diffrn_reflns_number 1950
_diffrn_reflns_reduction_process ' '
_diffrn_reflns_theta_full 41.94
_diffrn_reflns_theta_max 41.94
_diffrn_reflns_theta_min 3.09
_diffrn_source neutron
_diffrn_standards_decay_% ' '
_diffrn_standards_interval_count ' '
_diffrn_standards_interval_time ' '
_diffrn_standards_number ' '
_exptl_absorpt_coefficient_mu 0.0
_exptl_absorpt_correction_type none
_exptl_crystal_colour colourless
_exptl_crystal_density_diffrn 3.306
_exptl_crystal_description piece
_exptl_crystal_F_000 328.6
_exptl_crystal_size_max 2.5
_exptl_crystal_size_mid 1.0
_exptl_crystal_size_min 0.8
_refine_diff_density_max 0.23
_refine_diff_density_min -0.23
_refine_ls_extinction_method none
_refine_ls_goodness_of_fit_gt 3.54
_refine_ls_goodness_of_fit_ref 3.54
_refine_ls_hydrogen_treatment mixed
_refine_ls_number_constraints 0
_refine_ls_number_parameters 106
_refine_ls_number_reflns 525
_refine_ls_number_restraints 0
_refine_ls_R_factor_all 0.1119
_refine_ls_R_factor_gt 0.1119
_refine_ls_shift/su_max 0.0834
_refine_ls_shift/su_mean 0.0120
_refine_ls_structure_factor_coef F
_refine_ls_weighting_details w=1/(\s^2^(F)+0.0004F^2^)
_refine_ls_weighting_scheme sigma
_refine_ls_wR_factor_gt 0.1336
_refine_ls_wR_factor_ref 0.1336
_reflns_number_gt 525
_reflns_number_total 1041
_reflns_threshold_expression I>3\s(I)
_cod_data_source_file lo5120sup1.cif
_cod_data_source_block I
_cod_database_code 2312502

loop_
_space_group_symop_id
_space_group_symop_operation_xyz
1 x,y,z
2 -x,y,-z+1/2
3 -x,-y,-z
4 x,-y,z+1/2
5 x+1/2,y+1/2,z
6 -x+1/2,y+1/2,-z+1/2
7 -x+1/2,-y+1/2,-z
8 x+1/2,-y+1/2,z+1/2

loop_
_atom_site_label
_atom_site_type_symbol
_atom_site_fract_x
_atom_site_fract_y
_atom_site_fract_z
_atom_site_adp_type
_atom_site_U_iso_or_equiv
_atom_site_site_symmetry_multiplicity
_atom_site_occupancy
_atom_site_calc_flag
_atom_site_refinement_flags
_atom_site_disorder_assembly
_atom_site_disorder_group
Cs1 Cs 0.5 0.401(2) 0.25 Uani 0.048(6) 4 1 d . . .
Cs2 Cs 0.3245(5) 0.1309(17) 0.3823(13) Uani 0.061(5) 8 1 d . . .
S1 S 0.1588(9) 0.870(4) 0.569(2) Uani 0.076(11) 8 1 d . . .
P P 0.5 0.899(3) 0.25 Uani 0.039(8) 4 0.75 d . . .
S2 S 0.5 0.899(3) 0.25 Uani 0.039(8) 4 0.25 d . . .
O1 O 0.4426(5) 0.7995(19) 0.1711(10) Uani 0.068(5) 8 1 d . . .
O2 O 0.5254(4) 0.0201(16) 0.1376(9) Uani 0.052(4) 8 1 d . . .
O3 O 0.1663(4) 0.7700(18) 0.7170(10) Uani 0.063(5) 8 1 d . . .
O4 O 0.1493(8) 0.747(2) 0.4491(13) Uani 0.079(6) 8 1 d . . .
O5 O 0.1025(5) 0.9837(18) 0.5566(10) Uani 0.064(5) 8 1 d . . .
O6 O 0.2229(6) 0.960(2) 0.5760(15) Uani 0.087(6) 8 1 d . . .
H1 H 0.3878(11) 0.239(4) 0.742(2) Uani 0.099(11) 8 1 d . . .
H2 H 0.5 0 0 Uani 0.029(9) 4 0.75 d . . .
H3 H 0.208(4) 0.706(10) 0.450(3) Uani 0.15(3) 8 0.5 d . . .

loop_
_atom_site_aniso_label
_atom_site_aniso_type_symbol
_atom_site_aniso_U_11
_atom_site_aniso_U_22
_atom_site_aniso_U_33
_atom_site_aniso_U_12
_atom_site_aniso_U_13
_atom_site_aniso_U_23
Cs1 Cs 0.062(8) 0.047(15) 0.035(6) 0 0.005(5) 0
Cs2 Cs 0.055(6) 0.043(12) 0.082(8) -0.009(6) 0.008(5) -0.002(6)
S1 S 0.043(9) 0.15(3) 0.041(9) -0.008(15) 0.015(7) -0.010(13)
P P 0.061(11) 0.013(18) 0.051(10) 0 0.029(8) 0
S2 S 0.060559 0.013132 0.051174 0 0.029104 0
O1 O 0.056(5) 0.095(12) 0.052(5) -0.020(7) 0.010(4) -0.007(6)
O2 O 0.054(5) 0.064(11) 0.034(4) 0.008(6) -0.004(3) 0.003(5)
O3 O 0.030(4) 0.097(12) 0.063(6) 0.001(6) 0.007(4) 0.008(6)
O4 O 0.113(9) 0.067(14) 0.052(6) 0.009(10) 0.002(7) 0.016(6)
O5 O 0.071(6) 0.068(13) 0.055(5) 0.036(7) 0.014(4) 0.018(5)
O6 O 0.058(6) 0.085(13) 0.110(10) -0.022(8) -0.006(6) 0.028(9)
H1 H 0.106(16) 0.12(3) 0.068(11) 0.015(14) -0.003(10) 0.015(11)
H2 H 0.044(11) 0.02(2) 0.034(10) 0 0.023(9) 0
H3 H 0.21(6) 0.21(8) 0.024(14) -0.14(6) 0.01(3) -0.02(3)

loop_
_atom_type_symbol
_atom_type_scat_length_neutron
_atom_type_scat_source
Cs 5.420 International_Tables_Vol_C
H -3.739 International_Tables_Vol_C
S 2.847 International_Tables_Vol_C
O 5.803 International_Tables_Vol_C
P 5.130 International_Tables_Vol_C

loop_
_exptl_crystal_face_index_h
_exptl_crystal_face_index_k
_exptl_crystal_face_index_l
_exptl_crystal_face_perp_dist
? ? ? ?

loop_
_geom_angle_atom_site_label_1
_geom_angle_atom_site_label_2
_geom_angle_atom_site_label_3
_geom_angle_site_symmetry_1
_geom_angle_site_symmetry_2
_geom_angle_site_symmetry_3
_geom_angle
_geom_angle_publ_flag
O1 Cs1 O1 . . 2_655 43.1(3) ?
O1 Cs1 O2 . . . 149.7(2) ?
O1 Cs1 O2 . . 2_655 149.5(2) ?
O1 Cs1 O4 . . 5_545 132.2(5) ?
O1 Cs1 O4 . . 6_545 89.1(4) ?
O1 Cs1 O5 . . 5_545 97.7(5) ?
O1 Cs1 O5 . . 6_545 59.1(4) ?
O1 Cs1 O5 . . 7_566 66.7(4) ?
O1 Cs1 O5 . . 8_564 80.8(5) ?
O1 Cs1 O2 2_655 . . 149.5(2) ?
O1 Cs1 O2 2_655 . 2_655 149.7(2) ?
O1 Cs1 O4 2_655 . 5_545 89.1(4) ?
O1 Cs1 O4 2_655 . 6_545 132.2(5) ?
O1 Cs1 O5 2_655 . 5_545 59.1(4) ?
O1 Cs1 O5 2_655 . 6_545 97.7(5) ?
O1 Cs1 O5 2_655 . 7_566 80.8(5) ?
O1 Cs1 O5 2_655 . 8_564 66.7(4) ?
O2 Cs1 O2 . . 2_655 44.0(3) ?
O2 Cs1 O4 . . 5_545 70.5(4) ?
O2 Cs1 O4 . . 6_545 71.3(4) ?
O2 Cs1 O5 . . 5_545 110.3(4) ?
O2 Cs1 O5 . . 6_545 91.8(4) ?
O2 Cs1 O5 . . 7_566 127.8(5) ?
O2 Cs1 O5 . . 8_564 86.5(4) ?
O2 Cs1 O4 2_655 . 5_545 71.3(4) ?
O2 Cs1 O4 2_655 . 6_545 70.5(4) ?
O2 Cs1 O5 2_655 . 5_545 91.8(4) ?
O2 Cs1 O5 2_655 . 6_545 110.3(4) ?
O2 Cs1 O5 2_655 . 7_566 86.5(4) ?
O2 Cs1 O5 2_655 . 8_564 127.8(5) ?
O4 Cs1 O4 5_545 . 6_545 138.7(7) ?
O4 Cs1 O5 5_545 . 5_545 41.7(3) ?
O4 Cs1 O5 5_545 . 6_545 153.0(4) ?
O4 Cs1 O5 5_545 . 7_566 114.7(3) ?
O4 Cs1 O5 5_545 . 8_564 78.0(3) ?
O4 Cs1 O5 6_545 . 5_545 153.0(4) ?
O4 Cs1 O5 6_545 . 6_545 41.7(3) ?
O4 Cs1 O5 6_545 . 7_566 78.0(3) ?
O4 Cs1 O5 6_545 . 8_564 114.7(3) ?
O5 Cs1 O5 5_545 . 6_545 156.4(7) ?
O5 Cs1 O5 5_545 . 7_566 80.8(3) ?
O5 Cs1 O5 5_545 . 8_564 92.2(3) ?
O5 Cs1 O5 6_545 . 7_566 92.2(3) ?
O5 Cs1 O5 6_545 . 8_564 80.8(3) ?
O5 Cs1 O5 7_566 . 8_564 145.3(7) ?
O1 Cs2 O2 4_565 . 2_655 61.7(3) ?
O1 Cs2 O3 4_565 . 7_556 108.2(4) ?
O1 Cs2 O3 4_565 . 4_564 144.8(5) ?
O1 Cs2 O4 4_565 . 6_545 118.5(5) ?
O1 Cs2 O4 4_565 . 7_556 75.7(4) ?
O1 Cs2 O5 4_565 . 7_566 58.8(4) ?
O1 Cs2 O6 4_565 . 1_545 94.4(4) ?
O1 Cs2 O6 4_565 . 7_566 85.9(4) ?
O1 Cs2 O6 4_565 . 4_564 172.5(5) ?
O1 Cs2 H1 4_565 . . 24.2(4) ?
O1 Cs2 H3 4_565 . 6_545 140.0(15) ?
O1 Cs2 H3 4_565 . 7_556 86.6(10) ?
O2 Cs2 O3 2_655 . 7_556 67.7(4) ?
O2 Cs2 O3 2_655 . 4_564 150.8(5) ?
O2 Cs2 O4 2_655 . 6_545 73.6(4) ?
O2 Cs2 O4 2_655 . 7_556 72.8(4) ?
O2 Cs2 O5 2_655 . 7_566 82.5(4) ?
O2 Cs2 O6 2_655 . 1_545 128.0(5) ?
O2 Cs2 O6 2_655 . 7_566 123.7(5) ?
O2 Cs2 O6 2_655 . 4_564 110.7(5) ?
O2 Cs2 H1 2_655 . . 85.6(5) ?
O2 Cs2 H3 2_655 . 6_545 92.3(14) ?
O2 Cs2 H3 2_655 . 7_556 94.1(14) ?
O3 Cs2 O3 7_556 . 4_564 101.3(4) ?
O3 Cs2 O4 7_556 . 6_545 89.8(5) ?
O3 Cs2 O4 7_556 . 7_556 42.1(3) ?
O3 Cs2 O5 7_556 . 7_566 149.8(4) ?
O3 Cs2 O6 7_556 . 1_545 79.4(4) ?
O3 Cs2 O6 7_556 . 7_566 165.5(4) ?
O3 Cs2 O6 7_556 . 4_564 67.0(4) ?
O3 Cs2 H1 7_556 . . 118.2(6) ?
O3 Cs2 H3 7_556 . 6_545 86.1(15) ?
O3 Cs2 H3 7_556 . 7_556 49.8(11) ?
O3 Cs2 O4 4_564 . 6_545 79.5(4) ?
O3 Cs2 O4 4_564 . 7_556 118.1(5) ?
O3 Cs2 O5 4_564 . 7_566 102.2(5) ?
O3 Cs2 O6 4_564 . 1_545 72.4(4) ?
O3 Cs2 O6 4_564 . 7_566 64.3(4) ?
O3 Cs2 O6 4_564 . 4_564 42.5(3) ?
O3 Cs2 H1 4_564 . . 122.3(6) ?
O3 Cs2 H3 4_564 . 6_545 59.3(14) ?
O3 Cs2 H3 4_564 . 7_556 98.6(13) ?
O4 Cs2 O4 6_545 . 7_556 129.1(6) ?
O4 Cs2 O5 6_545 . 7_566 76.2(4) ?
O4 Cs2 O6 6_545 . 1_545 147.1(5) ?
O4 Cs2 O6 6_545 . 7_566 85.8(5) ?
O4 Cs2 O6 6_545 . 4_564 56.9(4) ?
O4 Cs2 H1 6_545 . . 135.8(6) ?
O4 Cs2 H3 6_545 . 6_545 22.0(14) ?
O4 Cs2 H3 6_545 . 7_556 138.7(10) ?
O4 Cs2 O5 7_556 . 7_566 134.4(4) ?
O4 Cs2 O6 7_556 . 1_545 56.1(4) ?
O4 Cs2 O6 7_556 . 7_566 145.0(5) ?
O4 Cs2 O6 7_556 . 4_564 102.5(5) ?
O4 Cs2 H1 7_556 . . 77.7(6) ?
O4 Cs2 H3 7_556 . 6_545 128.0(16) ?
O4 Cs2 H3 7_556 . 7_556 21.3(13) ?
O5 Cs2 O6 7_566 . 1_545 126.0(5) ?
O5 Cs2 O6 7_566 . 7_566 41.4(3) ?
O5 Cs2 O6 7_566 . 4_564 122.2(5) ?
O5 Cs2 H1 7_566 . . 62.4(5) ?
O5 Cs2 H3 7_566 . 6_545 89.8(15) ?
O5 Cs2 H3 7_566 . 7_556 142.5(9) ?
O6 Cs2 O6 1_545 . 7_566 97.0(5) ?
O6 Cs2 O6 1_545 . 4_564 90.4(4) ?
O6 Cs2 H1 1_545 . . 75.5(5) ?
O6 Cs2 H3 1_545 . 6_545 125.3(14) ?
O6 Cs2 H3 1_545 . 7_556 35.6(13) ?
O6 Cs2 O6 7_566 . 4_564 99.2(4) ?
O6 Cs2 H1 7_566 . . 73.7(6) ?
O6 Cs2 H3 7_566 . 6_545 84.7(15) ?
O6 Cs2 H3 7_566 . 7_556 130.9(13) ?
O6 Cs2 H1 4_564 . . 163.1(6) ?
O6 Cs2 H3 4_564 . 6_545 36.4(14) ?
O6 Cs2 H3 4_564 . 7_556 94.0(10) ?
H1 Cs2 H3 . . 6_545 152.3(16) ?
H1 Cs2 H3 . . 7_556 80.1(10) ?
H3 Cs2 H3 6_545 . 7_556 127.6(17) ?
O3 S1 O4 . . . 107(2) ?
O3 S1 O5 . . . 110.4(14) ?
O3 S1 O6 . . . 105.4(12) ?
O3 S1 H1 . . 6_556 28.9(7) ?
O3 S1 H3 . . . 99(2) ?
O3 S1 H3 . . 7_566 89.8(14) ?
O4 S1 O5 . . . 111.2(13) ?
O4 S1 O6 . . . 111.0(16) ?
O4 S1 H1 . . 6_556 103.7(18) ?
O4 S1 H3 . . . 36.0(19) ?
O4 S1 H3 . . 7_566 79.0(16) ?
O5 S1 O6 . . . 112(2) ?
O5 S1 H1 . . 6_556 85.7(12) ?
O5 S1 H3 . . . 143.2(18) ?
O5 S1 H3 . . 7_566 152(2) ?
O6 S1 H1 . . 6_556 130.7(12) ?
O6 S1 H3 . . . 80(2) ?
O6 S1 H3 . . 7_566 42.2(18) ?
H1 S1 H3 6_556 . . 114(2) ?
H1 S1 H3 6_556 . 7_566 117.9(16) ?
H3 S1 H3 . . 7_566 43(2) ?
S2 P O1 . . . 0 ?
S2 P O1 . . 2_655 0 ?
S2 P O2 . . 1_565 0 ?
S2 P O2 . . 2_665 0 ?
S2 P H1 . . 3_666 116.0(8) ?
S2 P H1 . . 4_564 116.0(8) ?
S2 P H2 . . 1_565 70.6(5) ?
S2 P H2 . . 2_665 70.6(5) ?
O1 P O1 . . 2_655 115.2(16) ?
O1 P O2 . . 1_565 109.5(5) ?
O1 P O2 . . 2_665 109.2(6) ?
O1 P H1 . . 3_666 113.9(13) ?
O1 P H1 . . 4_564 29.0(6) ?
O1 P H2 . . 1_565 81.5(4) ?
O1 P H2 . . 2_665 120.3(4) ?
O1 P O2 2_655 . 1_565 109.2(6) ?
O1 P O2 2_655 . 2_665 109.5(5) ?
O1 P H1 2_655 . 3_666 29.0(6) ?
O1 P H1 2_655 . 4_564 113.9(13) ?
O1 P H2 2_655 . 1_565 120.3(4) ?
O1 P H2 2_655 . 2_665 81.5(4) ?
O2 P O2 1_565 . 2_665 103.6(14) ?
O2 P H1 1_565 . 3_666 83.6(7) ?
O2 P H1 1_565 . 4_564 130.8(6) ?
O2 P H2 1_565 . 1_565 28.3(3) ?
O2 P H2 1_565 . 2_665 118.0(11) ?
O2 P H1 2_665 . 3_666 130.8(6) ?
O2 P H1 2_665 . 4_564 83.6(7) ?
O2 P H2 2_665 . 1_565 118.0(11) ?
O2 P H2 2_665 . 2_665 28.3(3) ?
H1 P H1 3_666 . 4_564 128.0(13) ?
H1 P H2 3_666 . 1_565 91.3(5) ?
H1 P H2 3_666 . 2_665 105.6(4) ?
H1 P H2 4_564 . 1_565 105.6(4) ?
H1 P H2 4_564 . 2_665 91.3(5) ?
H2 P H2 1_565 . 2_665 141.2(10) ?
P S2 O1 . . . 0 ?
P S2 O1 . . 2_655 0 ?
P S2 O2 . . 1_565 0 ?
P S2 O2 . . 2_665 0 ?
P S2 H1 . . 3_666 64.0(7) ?
P S2 H1 . . 4_564 64.0(7) ?
P S2 H2 . . 1_565 109.41(3) ?
P S2 H2 . . 2_665 109.41(3) ?
O1 S2 O1 . . 2_655 115.2(7) ?
O1 S2 O2 . . 1_565 109.5(5) ?
O1 S2 O2 . . 2_665 109.2(6) ?
O1 S2 H1 . . 3_666 113.9(8) ?
O1 S2 H1 . . 4_564 29.0(6) ?
O1 S2 H2 . . 1_565 81.5(4) ?
O1 S2 H2 . . 2_665 120.3(4) ?
O1 S2 O2 2_655 . 1_565 109.2(6) ?
O1 S2 O2 2_655 . 2_665 109.5(5) ?
O1 S2 H1 2_655 . 3_666 29.0(6) ?
O1 S2 H1 2_655 . 4_564 113.9(8) ?
O1 S2 H2 2_655 . 1_565 120.3(4) ?
O1 S2 H2 2_655 . 2_665 81.5(4) ?
O2 S2 O2 1_565 . 2_665 103.6(6) ?
O2 S2 H1 1_565 . 3_666 83.6(7) ?
O2 S2 H1 1_565 . 4_564 130.8(6) ?
O2 S2 H2 1_565 . 1_565 28.3(3) ?
O2 S2 H2 1_565 . 2_665 118.0(4) ?
O2 S2 H1 2_665 . 3_666 130.8(6) ?
O2 S2 H1 2_665 . 4_564 83.6(7) ?
O2 S2 H2 2_665 . 1_565 118.0(4) ?
O2 S2 H2 2_665 . 2_665 28.3(3) ?
H1 S2 H1 3_666 . 4_564 128.0(9) ?
H1 S2 H2 3_666 . 1_565 91.3(5) ?
H1 S2 H2 3_666 . 2_665 105.6(4) ?
H1 S2 H2 4_564 . 1_565 105.6(4) ?
H1 S2 H2 4_564 . 2_665 91.3(5) ?
H2 S2 H2 1_565 . 2_665 141.19(6) ?
Cs1 O1 Cs2 . . 4_564 120.0(5) ?
Cs1 O1 P . . . 100.9(9) ?
Cs1 O1 S2 . . . 100.9(5) ?
Cs1 O1 O1 . . 2_655 68.5(5) ?
Cs1 O1 O2 . . 1_565 118.2(5) ?
Cs1 O1 O2 . . 2_665 118.3(4) ?
Cs1 O1 O2 . . 3_665 118.1(4) ?
Cs1 O1 O3 . . 7_566 90.0(5) ?
Cs1 O1 O5 . . 6_545 57.8(3) ?
Cs1 O1 H1 . . 3_666 64.8(6) ?
Cs1 O1 H1 . . 4_564 88.1(13) ?
Cs1 O1 H2 . . 1_565 121.2(4) ?
Cs1 O1 H2 . . 2_665 101.5(3) ?
Cs2 O1 P 4_564 . . 134.1(10) ?
Cs2 O1 S2 4_564 . . 134.1(8) ?
Cs2 O1 O1 4_564 . 2_655 158.7(6) ?
Cs2 O1 O2 4_564 . 1_565 101.2(5) ?
Cs2 O1 O2 4_564 . 2_665 120.5(6) ?
Cs2 O1 O2 4_564 . 3_665 58.0(3) ?
Cs2 O1 O3 4_564 . 7_566 78.8(4) ?
Cs2 O1 O5 4_564 . 6_545 62.6(4) ?
Cs2 O1 H1 4_564 . 3_666 140.0(5) ?
Cs2 O1 H1 4_564 . 4_564 83.4(9) ?
Cs2 O1 H2 4_564 . 1_565 76.0(3) ?
Cs2 O1 H2 4_564 . 2_665 135.5(5) ?
P O1 S2 . . . 0 ?
P O1 O1 . . 2_655 32.4(8) ?
P O1 O2 . . 1_565 36.2(5) ?
P O1 O2 . . 2_665 36.4(5) ?
P O1 O2 . . 3_665 85.7(6) ?
P O1 O3 . . 7_566 124.1(6) ?
P O1 O5 . . 6_545 145.3(8) ?
P O1 H1 . . 3_666 42.5(9) ?
P O1 H1 . . 4_564 120.4(11) ?
P O1 H2 . . 1_565 64.7(6) ?
P O1 H2 . . 2_665 37.6(3) ?
S2 O1 O1 . . 2_655 32.4(4) ?
S2 O1 O2 . . 1_565 36.2(4) ?
S2 O1 O2 . . 2_665 36.4(4) ?
S2 O1 O2 . . 3_665 85.7(5) ?
S2 O1 O3 . . 7_566 124.1(6) ?
S2 O1 O5 . . 6_545 145.3(7) ?
S2 O1 H1 . . 3_666 42.5(6) ?
S2 O1 H1 . . 4_564 120.4(11) ?
S2 O1 H2 . . 1_565 64.7(5) ?
S2 O1 H2 . . 2_665 37.6(3) ?
O1 O1 O2 2_655 . 1_565 59.5(4) ?
O1 O1 O2 2_655 . 2_665 59.7(4) ?
O1 O1 O2 2_655 . 3_665 100.7(5) ?
O1 O1 O3 2_655 . 7_566 122.0(5) ?
O1 O1 O5 2_655 . 6_545 119.2(6) ?
O1 O1 H1 2_655 . 3_666 21.6(4) ?
O1 O1 H1 2_655 . 4_564 117.4(9) ?
O1 O1 H2 2_655 . 1_565 83.0(4) ?
O1 O1 H2 2_655 . 2_665 50.1(3) ?
O2 O1 O2 1_565 . 2_665 59.1(4) ?
O2 O1 O2 1_565 . 3_665 49.7(3) ?
O2 O1 O3 1_565 . 7_566 145.2(7) ?
O2 O1 O5 1_565 . 6_545 125.6(5) ?
O2 O1 H1 1_565 . 3_666 54.3(6) ?
O2 O1 H1 1_565 . 4_564 144.2(14) ?
O2 O1 H2 1_565 . 1_565 28.7(2) ?
O2 O1 H2 1_565 . 2_665 69.1(3) ?
O2 O1 O2 2_665 . 3_665 102.8(6) ?
O2 O1 O3 2_665 . 7_566 90.6(5) ?
O2 O1 O5 2_665 . 6_545 174.6(6) ?
O2 O1 H1 2_665 . 3_666 76.8(5) ?
O2 O1 H1 2_665 . 4_564 87.8(12) ?
O2 O1 H2 2_665 . 1_565 84.1(5) ?
O2 O1 H2 2_665 . 2_665 17.3(3) ?
O2 O1 O3 3_665 . 7_566 135.8(4) ?
O2 O1 O5 3_665 . 6_545 82.6(4) ?
O2 O1 H1 3_665 . 3_666 84.1(5) ?
O2 O1 H1 3_665 . 4_564 140.1(10) ?
O2 O1 H2 3_665 . 1_565 21.04(18) ?
O2 O1 H2 3_665 . 2_665 116.9(5) ?
O3 O1 O5 7_566 . 6_545 85.7(5) ?
O3 O1 H1 7_566 . 3_666 140.1(6) ?
O3 O1 H1 7_566 . 4_564 4.6(8) ?
O3 O1 H2 7_566 . 1_565 146.9(6) ?
O3 O1 H2 7_566 . 2_665 86.4(4) ?
O5 O1 H1 6_545 . 3_666 103.6(6) ?
O5 O1 H1 6_545 . 4_564 88.3(12) ?
O5 O1 H2 6_545 . 1_565 101.1(4) ?
O5 O1 H2 6_545 . 2_665 157.8(5) ?
H1 O1 H1 3_666 . 4_564 135.7(11) ?
H1 O1 H2 3_666 . 1_565 70.2(5) ?
H1 O1 H2 3_666 . 2_665 70.3(4) ?
H1 O1 H2 4_564 . 1_565 149.8(14) ?
H1 O1 H2 4_564 . 2_665 82.7(10) ?
H2 O1 H2 1_565 . 2_665 96.7(4) ?
Cs1 O2 Cs2 . . 2_655 88.0(4) ?
Cs1 O2 P . . 1_545 106.2(8) ?
Cs1 O2 S2 . . 1_545 106.2(5) ?
Cs1 O2 O1 . . 1_545 118.1(5) ?
Cs1 O2 O1 . . 2_645 118.3(4) ?
Cs1 O2 O1 . . 3_665 85.9(4) ?
Cs1 O2 O2 . . 2_655 68.0(4) ?
Cs1 O2 O2 . . 3_655 111.4(5) ?
Cs1 O2 H1 . . 3_656 133.0(5) ?
Cs1 O2 H2 . . . 111.4(6) ?
Cs1 O2 H2 . . 2_655 71.6(2) ?
Cs2 O2 P 2_655 . 1_545 129.4(5) ?
Cs2 O2 S2 2_655 . 1_545 129.4(5) ?
Cs2 O2 O1 2_655 . 1_545 150.5(6) ?
Cs2 O2 O1 2_655 . 2_645 95.9(4) ?
Cs2 O2 O1 2_655 . 3_665 60.3(3) ?
Cs2 O2 O2 2_655 . 2_655 126.2(4) ?
Cs2 O2 O2 2_655 . 3_655 101.6(4) ?
Cs2 O2 H1 2_655 . 3_656 71.9(6) ?
Cs2 O2 H2 2_655 . . 101.6(5) ?
Cs2 O2 H2 2_655 . 2_655 111.8(3) ?
P O2 S2 1_545 . 1_545 0 ?
P O2 O1 1_545 . 1_545 34.3(4) ?
P O2 O1 1_545 . 2_645 34.5(4) ?
P O2 O1 1_545 . 3_665 163.8(7) ?
P O2 O2 1_545 . 2_655 38.2(7) ?
P O2 O2 1_545 . 3_655 116.4(7) ?
P O2 H1 1_545 . 3_656 62.9(7) ?
P O2 H2 1_545 . . 116.4(8) ?
P O2 H2 1_545 . 2_655 38.4(6) ?
S2 O2 O1 1_545 . 1_545 34.3(3) ?
S2 O2 O1 1_545 . 2_645 34.5(3) ?
S2 O2 O1 1_545 . 3_665 163.8(6) ?
S2 O2 O2 1_545 . 2_655 38.2(4) ?
S2 O2 O2 1_545 . 3_655 116.4(6) ?
S2 O2 H1 1_545 . 3_656 62.9(6) ?
S2 O2 H2 1_545 . . 116.4(7) ?
S2 O2 H2 1_545 . 2_655 38.4(2) ?
O1 O2 O1 1_545 . 2_645 60.7(4) ?
O1 O2 O1 1_545 . 3_665 130.3(4) ?
O1 O2 O2 1_545 . 2_655 60.4(4) ?
O1 O2 O2 1_545 . 3_655 82.4(4) ?
O1 O2 H1 1_545 . 3_656 79.7(7) ?
O1 O2 H2 1_545 . . 82.4(5) ?
O1 O2 H2 1_545 . 2_655 68.3(3) ?
O1 O2 O1 2_645 . 3_665 146.7(5) ?
O1 O2 O2 2_645 . 2_655 60.6(4) ?
O1 O2 O2 2_645 . 3_655 127.6(6) ?
O1 O2 H1 2_645 . 3_656 30.2(5) ?
O1 O2 H2 2_645 . . 127.6(8) ?
O1 O2 H2 2_645 . 2_655 49.9(3) ?
O1 O2 O2 3_665 . 2_655 151.8(6) ?
O1 O2 O2 3_665 . 3_655 47.9(4) ?
O1 O2 H1 3_665 . 3_656 116.6(6) ?
O1 O2 H2 3_665 . . 47.9(4) ?
O1 O2 H2 3_665 . 2_655 156.7(5) ?
O2 O2 O2 2_655 . 3_655 131.6(4) ?
O2 O2 H1 2_655 . 3_656 90.0(6) ?
O2 O2 H2 2_655 . . 131.6(6) ?
O2 O2 H2 2_655 . 2_655 16.2(2) ?
O2 O2 H1 3_655 . 3_656 114.0(7) ?
O2 O2 H2 3_655 . . 0 ?
O2 O2 H2 3_655 . 2_655 146.6(4) ?
H1 O2 H2 3_656 . . 114.0(8) ?
H1 O2 H2 3_656 . 2_655 77.2(5) ?
H2 O2 H2 . . 2_655 146.6(5) ?
Cs2 O3 Cs2 7_556 . 4_565 104.5(4) ?
Cs2 O3 S1 7_556 . . 105.0(12) ?
Cs2 O3 O1 7_556 . 7_566 89.7(5) ?
Cs2 O3 O4 7_556 . . 70.0(5) ?
Cs2 O3 O5 7_556 . . 123.5(5) ?
Cs2 O3 O6 7_556 . . 113.9(6) ?
Cs2 O3 H1 7_556 . 6_556 89.1(15) ?
Cs2 O3 H3 7_556 . . 62.8(17) ?
Cs2 O3 H3 7_556 . 7_566 80.8(15) ?
Cs2 O3 S1 4_565 . . 101.9(9) ?
Cs2 O3 O1 4_565 . 7_566 131.7(4) ?
Cs2 O3 O4 4_565 . . 115.0(5) ?
Cs2 O3 O5 4_565 . . 117.4(6) ?
Cs2 O3 O6 4_565 . . 65.6(4) ?
Cs2 O3 H1 4_565 . 6_556 136.7(10) ?
Cs2 O3 H3 4_565 . . 91.3(14) ?
Cs2 O3 H3 4_565 . 7_566 55.0(8) ?
S1 O3 O1 . . 7_566 118.9(8) ?
S1 O3 O4 . . . 35.3(12) ?
S1 O3 O5 . . . 33.5(9) ?
S1 O3 O6 . . . 36.3(8) ?
S1 O3 H1 . . 6_556 114.0(13) ?
S1 O3 H3 . . . 47.7(19) ?
S1 O3 H3 . . 7_566 61.2(13) ?
O1 O3 O4 7_566 . . 113.2(5) ?
O1 O3 O5 7_566 . . 89.4(5) ?
O1 O3 O6 7_566 . . 147.8(7) ?
O1 O3 H1 7_566 . 6_556 5.2(9) ?
O1 O3 H3 7_566 . . 134.9(15) ?
O1 O3 H3 7_566 . 7_566 169.9(14) ?
O4 O3 O5 . . . 58.9(5) ?
O4 O3 O6 . . . 60.2(6) ?
O4 O3 H1 . . 6_556 108.2(10) ?
O4 O3 H3 . . . 26.5(14) ?
O4 O3 H3 . . 7_566 60.4(9) ?
O5 O3 O6 . . . 59.7(5) ?
O5 O3 H1 . . 6_556 85.3(13) ?
O5 O3 H3 . . . 79.3(15) ?
O5 O3 H3 . . 7_566 93.1(12) ?
O6 O3 H1 . . 6_556 144.5(15) ?
O6 O3 H3 . . . 52.9(17) ?
O6 O3 H3 . . 7_566 38.1(14) ?
H1 O3 H3 6_556 . . 130.6(18) ?
H1 O3 H3 6_556 . 7_566 166.9(17) ?
H3 O3 H3 . . 7_566 36.6(17) ?
Cs1 O4 Cs2 5_455 . 6_555 83.4(3) ?
Cs1 O4 Cs2 5_455 . 7_556 127.2(6) ?
Cs1 O4 S1 5_455 . . 98.4(11) ?
Cs1 O4 O3 5_455 . . 117.4(6) ?
Cs1 O4 O5 5_455 . . 64.2(5) ?
Cs1 O4 O6 5_455 . . 114.3(7) ?
Cs1 O4 O6 5_455 . 7_566 144.0(5) ?
Cs1 O4 H1 5_455 . 6_556 99.1(6) ?
Cs1 O4 H3 5_455 . . 148.2(18) ?
Cs1 O4 H3 5_455 . 7_566 148.3(16) ?
Cs2 O4 Cs2 6_555 . 7_556 97.3(5) ?
Cs2 O4 S1 6_555 . . 149.3(13) ?
Cs2 O4 O3 6_555 . . 158.9(7) ?
Cs2 O4 O5 6_555 . . 137.4(6) ?
Cs2 O4 O6 6_555 . . 116.9(7) ?
Cs2 O4 O6 6_555 . 7_566 60.8(4) ?
Cs2 O4 H1 6_555 . 6_556 161.8(9) ?
Cs2 O4 H3 6_555 . . 67.7(17) ?
Cs2 O4 H3 6_555 . 7_566 90.9(10) ?
Cs2 O4 S1 7_556 . . 105.4(12) ?
Cs2 O4 O3 7_556 . . 67.9(5) ?
Cs2 O4 O5 7_556 . . 123.9(6) ?
Cs2 O4 O6 7_556 . . 112.0(6) ?
Cs2 O4 O6 7_556 . 7_566 59.6(4) ?
Cs2 O4 H1 7_556 . 6_556 66.7(7) ?
Cs2 O4 H3 7_556 . . 72(3) ?
Cs2 O4 H3 7_556 . 7_566 84.4(15) ?
S1 O4 O3 . . . 37.8(12) ?
S1 O4 O5 . . . 34.3(9) ?
S1 O4 O6 . . . 34.8(10) ?
S1 O4 O6 . . 7_566 114.2(11) ?
S1 O4 H1 . . 6_556 48.6(12) ?
S1 O4 H3 . . . 100(3) ?
S1 O4 H3 . . 7_566 71.4(15) ?
O3 O4 O5 . . . 61.5(5) ?
O3 O4 O6 . . . 59.8(5) ?
O3 O4 O6 . . 7_566 98.2(6) ?
O3 O4 H1 . . 6_556 22.9(5) ?
O3 O4 H3 . . . 92.7(16) ?
O3 O4 H3 . . 7_566 73.3(9) ?
O5 O4 O6 . . . 60.4(6) ?
O5 O4 O6 . . 7_566 147.4(7) ?
O5 O4 H1 . . 6_556 57.2(7) ?
O5 O4 H3 . . . 131(3) ?
O5 O4 H3 . . 7_566 102.3(15) ?
O6 O4 O6 . . 7_566 87.6(6) ?
O6 O4 H1 . . 6_556 78.7(7) ?
O6 O4 H3 . . . 71(3) ?
O6 O4 H3 . . 7_566 42.4(16) ?
O6 O4 H1 7_566 . 6_556 113.6(7) ?
O6 O4 H3 7_566 . . 17(4) ?
O6 O4 H3 7_566 . 7_566 45.3(15) ?
H1 O4 H3 6_556 . . 112.5(17) ?
H1 O4 H3 6_556 . 7_566 96.0(9) ?
H3 O4 H3 . . 7_566 29(3) ?
Cs1 O5 Cs1 5_455 . 7_566 99.2(3) ?
Cs1 O5 Cs2 5_455 . 7_566 121.2(5) ?
Cs1 O5 S1 5_455 . . 108.5(10) ?
Cs1 O5 O1 5_455 . 6_555 63.1(4) ?
Cs1 O5 O3 5_455 . . 124.1(6) ?
Cs1 O5 O4 5_455 . . 74.1(5) ?
Cs1 O5 O6 5_455 . . 122.1(5) ?
Cs1 O5 H1 5_455 . 6_556 113.7(7) ?
Cs1 O5 H3 5_455 . . 87.7(9) ?
Cs1 O5 Cs2 7_566 . 7_566 87.3(5) ?
Cs1 O5 S1 7_566 . . 137.7(10) ?
Cs1 O5 O1 7_566 . 6_555 89.5(4) ?
Cs1 O5 O3 7_566 . . 101.7(5) ?
Cs1 O5 O4 7_566 . . 145.2(7) ?
Cs1 O5 O6 7_566 . . 138.6(5) ?
Cs1 O5 H1 7_566 . 6_556 78.5(7) ?
Cs1 O5 H3 7_566 . . 153.2(12) ?
Cs2 O5 S1 7_566 . . 103.9(12) ?
Cs2 O5 O1 7_566 . 6_555 58.5(4) ?
Cs2 O5 O3 7_566 . . 111.1(5) ?
Cs2 O5 O4 7_566 . . 125.8(6) ?
Cs2 O5 O6 7_566 . . 69.9(5) ?
Cs2 O5 H1 7_566 . 6_556 124.8(6) ?
Cs2 O5 H3 7_566 . . 111.4(14) ?
S1 O5 O1 . . 6_555 131.3(11) ?
S1 O5 O3 . . . 36.1(9) ?
S1 O5 O4 . . . 34.5(10) ?
S1 O5 O6 . . . 34.6(12) ?
S1 O5 H1 . . 6_556 61.4(11) ?
S1 O5 H3 . . . 21.8(10) ?
O1 O5 O3 6_555 . . 164.7(5) ?
O1 O5 O4 6_555 . . 115.5(5) ?
O1 O5 O6 6_555 . . 105.6(6) ?
O1 O5 H1 6_555 . 6_556 167.1(7) ?
O1 O5 H3 6_555 . . 116.4(10) ?
O3 O5 O4 . . . 59.6(5) ?
O3 O5 O6 . . . 59.1(5) ?
O3 O5 H1 . . 6_556 27.7(6) ?
O3 O5 H3 . . . 54.4(8) ?
O4 O5 O6 . . . 60.3(6) ?
O4 O5 H1 . . 6_556 73.7(7) ?
O4 O5 H3 . . . 16.1(12) ?
O6 O5 H1 . . 6_556 86.7(7) ?
O6 O5 H3 . . . 44.1(13) ?
H1 O5 H3 6_556 . . 75.0(11) ?
Cs2 O6 Cs2 1_565 . 7_566 83.0(5) ?
Cs2 O6 Cs2 1_565 . 4_565 101.3(4) ?
Cs2 O6 S1 1_565 . . 145.2(10) ?
Cs2 O6 O3 1_565 . . 164.8(7) ?
Cs2 O6 O4 1_565 . . 115.6(6) ?
Cs2 O6 O4 1_565 . 7_566 64.4(4) ?
Cs2 O6 O5 1_565 . . 131.0(6) ?
Cs2 O6 H1 1_565 . 6_556 173.7(7) ?
Cs2 O6 H3 1_565 . . 97.9(16) ?
Cs2 O6 H3 1_565 . 7_566 72(2) ?
Cs2 O6 Cs2 7_566 . 4_565 105.3(5) ?
Cs2 O6 S1 7_566 . . 102.0(13) ?
Cs2 O6 O3 7_566 . . 111.7(6) ?
Cs2 O6 O4 7_566 . . 123.9(6) ?
Cs2 O6 O4 7_566 . 7_566 139.8(6) ?
Cs2 O6 O5 7_566 . . 68.7(5) ?
Cs2 O6 H1 7_566 . 6_556 102.2(6) ?
Cs2 O6 H3 7_566 . . 150.2(16) ?
Cs2 O6 H3 7_566 . 7_566 150(2) ?
Cs2 O6 S1 4_565 . . 110.2(11) ?
Cs2 O6 O3 4_565 . . 71.9(4) ?
Cs2 O6 O4 4_565 . . 119.9(7) ?
Cs2 O6 O4 4_565 . 7_566 62.3(4) ?
Cs2 O6 O5 4_565 . . 123.9(6) ?
Cs2 O6 H1 4_565 . 6_556 80.9(5) ?
Cs2 O6 H3 4_565 . . 103.7(14) ?
Cs2 O6 H3 4_565 . 7_566 66.2(10) ?
S1 O6 O3 . . . 38.3(9) ?
S1 O6 O4 . . . 34.2(10) ?
S1 O6 O4 . . 7_566 118.2(14) ?
S1 O6 O5 . . . 33.7(12) ?
S1 O6 H1 . . 6_556 30.6(9) ?
S1 O6 H3 . . . 61(2) ?
S1 O6 H3 . . 7_566 108(3) ?
O3 O6 O4 . . . 60.0(5) ?
O3 O6 O4 . . 7_566 100.6(6) ?
O3 O6 O5 . . . 61.3(5) ?
O3 O6 H1 . . 6_556 11.9(5) ?
O3 O6 H3 . . . 71.4(15) ?
O3 O6 H3 . . 7_566 93(2) ?
O4 O6 O4 . . 7_566 92.4(7) ?
O4 O6 O5 . . . 59.3(6) ?
O4 O6 H1 . . 6_556 58.6(6) ?
O4 O6 H3 . . . 30.1(18) ?
O4 O6 H3 . . 7_566 82(2) ?
O4 O6 O5 7_566 . . 151.0(8) ?
O4 O6 H1 7_566 . 6_556 112.2(7) ?
O4 O6 H3 7_566 . . 62.4(18) ?
O4 O6 H3 7_566 . 7_566 11(2) ?
O5 O6 H1 . . 6_556 49.6(5) ?
O5 O6 H3 . . . 89.4(19) ?
O5 O6 H3 . . 7_566 140(2) ?
H1 O6 H3 6_556 . . 75.8(16) ?
H1 O6 H3 6_556 . 7_566 104(2) ?
H3 O6 H3 . . 7_566 52(3) ?
Cs2 H1 S1 . . 6_546 133.1(9) ?
Cs2 H1 P . . 3_666 95.8(7) ?
Cs2 H1 S2 . . 3_666 95.8(7) ?
Cs2 H1 O1 . . 3_666 113.2(7) ?
Cs2 H1 O1 . . 4_565 72.4(9) ?
Cs2 H1 O2 . . 3_656 107.0(9) ?
Cs2 H1 O3 . . 6_546 97.9(11) ?
Cs2 H1 O4 . . 6_546 141.5(9) ?
Cs2 H1 O5 . . 6_546 144.7(10) ?
Cs2 H1 O6 . . 6_546 114.8(7) ?
S1 H1 P 6_546 . 3_666 130.7(9) ?
S1 H1 S2 6_546 . 3_666 130.7(9) ?
S1 H1 O1 6_546 . 3_666 113.0(8) ?
S1 H1 O1 6_546 . 4_565 151.9(16) ?
S1 H1 O2 6_546 . 3_656 110.2(9) ?
S1 H1 O3 6_546 . 6_546 37.0(9) ?
S1 H1 O4 6_546 . 6_546 27.7(8) ?
S1 H1 O5 6_546 . 6_546 32.8(7) ?
S1 H1 O6 6_546 . 6_546 18.7(5) ?
P H1 S2 3_666 . 3_666 0 ?
P H1 O1 3_666 . 3_666 23.6(5) ?
P H1 O1 3_666 . 4_565 30.7(7) ?
P H1 O2 3_666 . 3_656 33.5(5) ?
P H1 O3 3_666 . 6_546 156.7(17) ?
P H1 O4 3_666 . 6_546 110.6(7) ?
P H1 O5 3_666 . 6_546 110.2(8) ?
P H1 O6 3_666 . 6_546 149.3(7) ?
S2 H1 O1 3_666 . 3_666 23.6(3) ?
S2 H1 O1 3_666 . 4_565 30.7(7) ?
S2 H1 O2 3_666 . 3_656 33.5(4) ?
S2 H1 O3 3_666 . 6_546 156.7(17) ?
S2 H1 O4 3_666 . 6_546 110.6(7) ?
S2 H1 O5 3_666 . 6_546 110.2(8) ?
S2 H1 O6 3_666 . 6_546 149.3(7) ?
O1 H1 O1 3_666 . 4_565 40.9(7) ?
O1 H1 O2 3_666 . 3_656 46.0(5) ?
O1 H1 O3 3_666 . 6_546 148.8(12) ?
O1 H1 O4 3_666 . 6_546 101.0(6) ?
O1 H1 O5 3_666 . 6_546 87.5(6) ?
O1 H1 O6 3_666 . 6_546 129.9(7) ?
O1 H1 O2 4_565 . 3_656 62.1(11) ?
O1 H1 O3 4_565 . 6_546 170.2(17) ?
O1 H1 O4 4_565 . 6_546 140.4(12) ?
O1 H1 O5 4_565 . 6_546 120.4(15) ?
O1 H1 O6 4_565 . 6_546 161.5(18) ?
O2 H1 O3 3_656 . 6_546 123.6(16) ?
O2 H1 O4 3_656 . 6_546 83.9(7) ?
O2 H1 O5 3_656 . 6_546 107.8(7) ?
O2 H1 O6 3_656 . 6_546 126.6(7) ?
O3 H1 O4 6_546 . 6_546 48.9(8) ?
O3 H1 O5 6_546 . 6_546 67.0(12) ?
O3 H1 O6 6_546 . 6_546 23.6(11) ?
O4 H1 O5 6_546 . 6_546 49.1(5) ?
O4 H1 O6 6_546 . 6_546 42.7(5) ?
O5 H1 O6 6_546 . 6_546 43.8(5) ?
P H2 P 1_545 . 3_665 180 ?
P H2 S2 1_545 . 1_545 0 ?
P H2 S2 1_545 . 3_665 180 ?
P H2 O1 1_545 . 1_545 33.8(4) ?
P H2 O1 1_545 . 2_645 22.1(3) ?
P H2 O1 1_545 . 3_665 146.2(4) ?
P H2 O1 1_545 . 4_564 157.9(3) ?
P H2 O2 1_545 . . 35.3(6) ?
P H2 O2 1_545 . 2_655 23.6(5) ?
P H2 O2 1_545 . 3_655 144.7(6) ?
P H2 O2 1_545 . 4_554 156.4(5) ?
P H2 S2 3_665 . 1_545 180 ?
P H2 S2 3_665 . 3_665 0 ?
P H2 O1 3_665 . 1_545 146.2(4) ?
P H2 O1 3_665 . 2_645 157.9(3) ?
P H2 O1 3_665 . 3_665 33.8(4) ?
P H2 O1 3_665 . 4_564 22.1(3) ?
P H2 O2 3_665 . . 144.7(6) ?
P H2 O2 3_665 . 2_655 156.4(5) ?
P H2 O2 3_665 . 3_655 35.3(6) ?
P H2 O2 3_665 . 4_554 23.6(5) ?
S2 H2 S2 1_545 . 3_665 180 ?
S2 H2 O1 1_545 . 1_545 33.8(2) ?
S2 H2 O1 1_545 . 2_645 22.07(19) ?
S2 H2 O1 1_545 . 3_665 146.2(2) ?
S2 H2 O1 1_545 . 4_564 157.93(19) ?
S2 H2 O2 1_545 . . 35.3(5) ?
S2 H2 O2 1_545 . 2_655 23.6(2) ?
S2 H2 O2 1_545 . 3_655 144.7(5) ?
S2 H2 O2 1_545 . 4_554 156.4(2) ?
S2 H2 O1 3_665 . 1_545 146.2(2) ?
S2 H2 O1 3_665 . 2_645 157.93(19) ?
S2 H2 O1 3_665 . 3_665 33.8(2) ?
S2 H2 O1 3_665 . 4_564 22.07(19) ?
S2 H2 O2 3_665 . . 144.7(5) ?
S2 H2 O2 3_665 . 2_655 156.4(2) ?
S2 H2 O2 3_665 . 3_655 35.3(5) ?
S2 H2 O2 3_665 . 4_554 23.6(2) ?
O1 H2 O1 1_545 . 2_645 46.8(3) ?
O1 H2 O1 1_545 . 3_665 180 ?
O1 H2 O1 1_545 . 4_564 133.2(3) ?
O1 H2 O2 1_545 . . 68.9(5) ?
O1 H2 O2 1_545 . 2_655 45.9(3) ?
O1 H2 O2 1_545 . 3_655 111.1(5) ?
O1 H2 O2 1_545 . 4_554 134.1(3) ?
O1 H2 O1 2_645 . 3_665 133.2(3) ?
O1 H2 O1 2_645 . 4_564 180 ?
O1 H2 O2 2_645 . . 35.1(6) ?
O1 H2 O2 2_645 . 2_655 42.6(3) ?
O1 H2 O2 2_645 . 3_655 144.9(6) ?
O1 H2 O2 2_645 . 4_554 137.4(3) ?
O1 H2 O1 3_665 . 4_564 46.8(3) ?
O1 H2 O2 3_665 . . 111.1(5) ?
O1 H2 O2 3_665 . 2_655 134.1(3) ?
O1 H2 O2 3_665 . 3_655 68.9(5) ?
O1 H2 O2 3_665 . 4_554 45.9(3) ?
O1 H2 O2 4_564 . . 144.9(6) ?
O1 H2 O2 4_564 . 2_655 137.4(3) ?
O1 H2 O2 4_564 . 3_655 35.1(6) ?
O1 H2 O2 4_564 . 4_554 42.6(3) ?
O2 H2 O2 . . 2_655 32.2(4) ?
O2 H2 O2 . . 3_655 180 ?
O2 H2 O2 . . 4_554 147.8(4) ?
O2 H2 O2 2_655 . 3_655 147.8(4) ?
O2 H2 O2 2_655 . 4_554 180 ?
O2 H2 O2 3_655 . 4_554 32.2(4) ?
Cs2 H3 Cs2 6_555 . 7_556 106(2) ?
Cs2 H3 S1 6_555 . . 128(3) ?
Cs2 H3 S1 6_555 . 7_566 86.4(16) ?
Cs2 H3 O3 6_555 . . 150(3) ?
Cs2 H3 O3 6_555 . 7_566 65.7(10) ?
Cs2 H3 O4 6_555 . . 90(2) ?
Cs2 H3 O4 6_555 . 7_566 112(2) ?
Cs2 H3 O5 6_555 . . 112.5(19) ?
Cs2 H3 O6 6_555 . . 131(3) ?
Cs2 H3 O6 6_555 . 7_566 77.4(16) ?
Cs2 H3 H3 6_555 . 7_566 124(3) ?
Cs2 H3 S1 7_556 . . 97(2) ?
Cs2 H3 S1 7_556 . 7_566 97(2) ?
Cs2 H3 O3 7_556 . . 67.4(13) ?
Cs2 H3 O3 7_556 . 7_566 122(2) ?
Cs2 H3 O4 7_556 . . 87(4) ?
Cs2 H3 O4 7_556 . 7_566 103.5(19) ?
Cs2 H3 O5 7_556 . . 102.8(17) ?
Cs2 H3 O6 7_556 . . 120.9(14) ?
Cs2 H3 O6 7_556 . 7_566 73(2) ?
Cs2 H3 H3 7_556 . 7_566 109(3) ?
S1 H3 S1 . . 7_566 137(3) ?
S1 H3 O3 . . . 33.6(10) ?
S1 H3 O3 . . 7_566 135(3) ?
S1 H3 O4 . . . 44(2) ?
S1 H3 O4 . . 7_566 107(2) ?
S1 H3 O5 . . . 15.1(9) ?
S1 H3 O6 . . . 38.8(15) ?
S1 H3 O6 . . 7_566 155(2) ?
S1 H3 H3 . . 7_566 89(3) ?
S1 H3 O3 7_566 . . 122.9(17) ?
S1 H3 O3 7_566 . 7_566 29.0(8) ?
S1 H3 O4 7_566 . . 175(4) ?
S1 H3 O4 7_566 . 7_566 29.5(9) ?
S1 H3 O5 7_566 . . 147(3) ?
S1 H3 O6 7_566 . . 100(3) ?
S1 H3 O6 7_566 . 7_566 30.2(13) ?
S1 H3 H3 7_566 . 7_566 48(3) ?
O3 H3 O3 . . 7_566 143(2) ?
O3 H3 O4 . . . 60.8(19) ?
O3 H3 O4 . . 7_566 98.0(13) ?
O3 H3 O5 . . . 46.4(11) ?
O3 H3 O6 . . . 55.7(12) ?
O3 H3 O6 . . 7_566 124(2) ?
O3 H3 H3 . . 7_566 84(2) ?
O3 H3 O4 7_566 . . 146(3) ?
O3 H3 O4 7_566 . 7_566 46.3(11) ?
O3 H3 O5 7_566 . . 135(3) ?
O3 H3 O6 7_566 . . 98(2) ?
O3 H3 O6 7_566 . 7_566 48.8(15) ?
O3 H3 H3 7_566 . 7_566 59(2) ?
O4 H3 O4 . . 7_566 151(4) ?
O4 H3 O5 . . . 33(2) ?
O4 H3 O6 . . . 79(4) ?
O4 H3 O6 . . 7_566 152(6) ?
O4 H3 H3 . . 7_566 133(5) ?
O4 H3 O5 7_566 . . 118(2) ?
O4 H3 O6 7_566 . . 72.3(18) ?
O4 H3 O6 7_566 . 7_566 55.7(18) ?
O4 H3 H3 7_566 . 7_566 18(2) ?
O5 H3 O6 . . . 46.5(14) ?
O5 H3 O6 . . 7_566 170.1(15) ?
O5 H3 H3 . . 7_566 100(3) ?
O6 H3 O6 . . 7_566 128(3) ?
O6 H3 H3 . . 7_566 54(3) ?
O6 H3 H3 7_566 . 7_566 73(3) ?

loop_
_geom_bond_atom_site_label_1
_geom_bond_atom_site_label_2
_geom_bond_site_symmetry_1
_geom_bond_site_symmetry_2
_geom_bond_distance
_geom_bond_publ_flag
Cs1 O1 . . 3.37(2) ?
Cs1 O1 . 2_655 3.37(2) ?
Cs1 O2 . . 3.22(2) ?
Cs1 O2 . 2_655 3.22(2) ?
Cs1 O4 . 5_545 3.413(17) ?
Cs1 O4 . 6_545 3.413(17) ?
Cs1 O5 . 5_545 3.195(12) yes
Cs1 O5 . 6_545 3.195(12) yes
Cs1 O5 . 7_566 3.046(13) ?
Cs1 O5 . 8_564 3.046(13) ?
Cs2 O1 . 4_565 3.229(15) ?
Cs2 O2 . 2_655 3.153(16) ?
Cs2 O3 . 7_556 3.29(2) ?
Cs2 O3 . 4_564 3.336(16) yes
Cs2 O4 . 6_545 3.242(19) ?
Cs2 O4 . 7_556 3.33(2) yes
Cs2 O5 . 7_566 3.36(2) ?
Cs2 O6 . 1_545 3.189(19) ?
Cs2 O6 . 7_566 3.39(2) yes
Cs2 O6 . 4_564 3.198(17) yes
Cs2 H1 . . 3.36(2) ?
Cs2 H3 . 6_545 3.00(4) ?
Cs2 H3 . 7_556 3.17(7) ?
S1 O3 . . 1.52(3) ?
S1 O4 . . 1.43(3) ?
S1 O5 . . 1.43(3) ?
S1 O6 . . 1.46(3) ?
S1 H1 . 6_556 2.31(3) ?
S1 H3 . . 2.03(7) ?
S1 H3 . 7_566 2.76(7) ?
P S2 . . 0.00(2) ?
P O1 . . 1.465(17) ?
P O1 . 2_655 1.465(17) ?
P O2 . 1_565 1.535(17) ?
P O2 . 2_665 1.535(17) ?
P H1 . 3_666 2.48(3) ?
P H1 . 4_564 2.48(3) ?
P H2 . 1_565 2.380(9) ?
P H2 . 2_665 2.380(9) ?
S2 O1 . . 1.465(11) ?
S2 O1 . 2_655 1.465(11) ?
S2 O2 . 1_565 1.535(10) ?
S2 O2 . 2_665 1.535(10) ?
S2 H1 . 3_666 2.48(2) ?
S2 H1 . 4_564 2.48(2) ?
S2 H2 . 1_565 2.380(5) ?
S2 H2 . 2_665 2.380(5) ?
O1 O1 . 2_655 2.473(15) yes
O1 O2 . 1_565 2.450(17) yes
O1 O2 . 2_665 2.445(16) yes
O1 O2 . 3_665 3.275(15) ?
O1 O3 . 7_566 2.605(15) ?
O1 O5 . 6_545 3.240(18) ?
O1 H1 . 3_666 3.35(3) ?
O1 H1 . 4_564 1.39(3) ?
O1 H2 . 1_565 2.603(13) ?
O1 H2 . 2_665 3.366(12) ?
O2 O2 . 2_655 2.413(13) yes
O2 O2 . 3_655 2.521(12) ?
O2 H1 . 3_656 2.77(3) ?
O2 H2 . . 1.260(8) ?
O2 H2 . 2_655 3.384(11) ?
O3 O4 . . 2.376(16) ?
O3 O5 . . 2.422(17) ?
O3 O6 . . 2.371(19) ?
O3 H1 . 6_556 1.22(3) ?
O3 H3 . . 2.72(5) ?
O3 H3 . 7_566 3.15(7) ?
O4 O5 . . 2.36(2) ?
O4 O6 . . 2.38(2) ?
O4 O6 . 7_566 3.07(2) ?
O4 H1 . 6_556 2.99(2) ?
O4 H3 . . 1.21(7) ?
O4 H3 . 7_566 2.85(7) ?
O5 O6 . . 2.384(16) ?
O5 H1 . 6_556 2.62(3) ?
O5 H3 . . 3.29(7) ?
O6 H1 . 6_556 3.44(3) ?
O6 H3 . . 2.29(7) ?
O6 H3 . 7_566 1.94(8) ?
H3 H3 . 7_566 1.89(9) ?

loop_
_geom_hbond_atom_site_label_D
_geom_hbond_atom_site_label_H
_geom_hbond_atom_site_label_A
_geom_hbond_site_symmetry_D
_geom_hbond_site_symmetry_H
_geom_hbond_site_symmetry_A
_geom_hbond_distance_DH
_geom_hbond_distance_HA
_geom_hbond_distance_DA
_geom_hbond_angle_DHA
_geom_hbond_publ_flag
O1 H1 S1 4_565 . 6_546 1.39(3) 2.31(3) 3.60(2) 151.9(16) ?
O1 H1 O3 4_565 . 6_546 1.39(3) 1.22(3) 2.605(15) 170.2(17) yes
O3 H1 P 6_546 . 3_666 1.22(3) 2.48(3) 3.634(15) 156.7(17) ?
O3 H1 S2 6_546 . 3_666 1.22(3) 2.48(2) 3.634(13) 156.7(17) ?
O3 H1 O1 6_546 . 4_565 1.22(3) 1.39(3) 2.605(15) 170.2(17) ?
O2 H2 O2 . . 3_655 1.260(8) 1.260(8) 2.521(12) 180 yes
O4 H3 O6 . . 7_566 1.21(7) 1.94(8) 3.07(2) 152(6) yes

loop_
_twin_individual_id
_twin_individual_mass_fraction_refined
_twin_individual_twin_matrix_11
_twin_individual_twin_matrix_12
_twin_individual_twin_matrix_13
_twin_individual_twin_matrix_21
_twin_individual_twin_matrix_22
_twin_individual_twin_matrix_23
_twin_individual_twin_matrix_31
_twin_individual_twin_matrix_32
_twin_individual_twin_matrix_33
? ? ? ? ? ? ? ? ? ? ?

_cod_database_fobs_code 2312502
